data_2228574
loop_
_publ_author_name
'Smith, Graham'
'Wermuth, Urs D.'

_publ_section_title
;
 4-Carbamoylpiperidinium phenylacetate hemihydrate
;
_journal_coeditor_code SU2230
_journal_issue 12
_journal_name_full 'Acta Crystallographica Section E'
_journal_page_first o3260
_journal_paper_doi 10.1107/S1600536810047872
_journal_volume 66
_journal_year 2010
_chemical_formula_iupac 'C6 H13 N2 O +, C8 H7 O2 -, 0.5H2 O'
_chemical_formula_moiety 'C6 H13 N2 O +, C8 H7 O2 -, 0.5(H2 O)'
_chemical_formula_sum 'C14 H21 N2 O3.5'
_chemical_formula_weight 273.33
_chemical_name_common 'isonipecotamide phenylacetate hemihydrate'
_chemical_name_systematic
;
4-Carbamoylpiperidinium phenylacetate hemihydrate
;
_space_group_IT_number 14
_symmetry_cell_setting monoclinic
_symmetry_space_group_name_Hall '-P 2ybc'
_symmetry_space_group_name_H-M 'P 1 21/c 1'
_atom_sites_solution_hydrogens geom
_atom_sites_solution_primary direct
_atom_sites_solution_secondary difmap
_audit_creation_method SHELXL97
_cell_angle_alpha 90.00
_cell_angle_beta 90.469(9)
_cell_angle_gamma 90.00
_cell_formula_units_Z 8
_cell_length_a 12.3107(9)
_cell_length_b 25.214(2)
_cell_length_c 9.5402(10)
_cell_measurement_reflns_used 5553
_cell_measurement_temperature 200(2)
_cell_measurement_theta_max 28.94
_cell_measurement_theta_min 3.20
_cell_volume 2961.2(4)
_computing_cell_refinement '<i>CrysAlis PRO</i> (Oxford Diffraction, 2009)'
_computing_data_collection '<i>CrysAlis PRO</i> (Oxford Diffraction, 2009)'
_computing_data_reduction '<i>CrysAlis PRO</i> (Oxford Diffraction, 2009)'
_computing_molecular_graphics '<i>PLATON</i> (Spek, 2009)'
_computing_publication_material '<i>PLATON</i> (Spek, 2009)'
_computing_structure_refinement
;
<i>SHELXL97</i> (Sheldrick, 2008) within <i>WinGX</i> (Farrugia,
1999)
;
_computing_structure_solution '<i>SIR92</i> (Altomare <i>et al.</i>, 1994)'
_diffrn_ambient_temperature 200(2)
_diffrn_detector_area_resol_mean 16.066
_diffrn_measured_fraction_theta_full 0.997
_diffrn_measured_fraction_theta_max 0.997
_diffrn_measurement_device_type 'Oxford Diffraction Gemini-S CCD-detector'
_diffrn_measurement_method '\w scans'
_diffrn_radiation_monochromator graphite
_diffrn_radiation_source 'Enhance (Mo) X-ray source'
_diffrn_radiation_type MoK\a
_diffrn_radiation_wavelength 0.71073
_diffrn_reflns_av_R_equivalents 0.0413
_diffrn_reflns_av_sigmaI/netI 0.0403
_diffrn_reflns_limit_h_max 15
_diffrn_reflns_limit_h_min -15
_diffrn_reflns_limit_k_max 30
_diffrn_reflns_limit_k_min -31
_diffrn_reflns_limit_l_max 11
_diffrn_reflns_limit_l_min -11
_diffrn_reflns_number 21326
_diffrn_reflns_theta_full 26.00
_diffrn_reflns_theta_max 26.00
_diffrn_reflns_theta_min 3.23
_diffrn_standards_number 0
_exptl_absorpt_coefficient_mu 0.088
_exptl_absorpt_correction_T_max 0.979
_exptl_absorpt_correction_T_min 0.959
_exptl_absorpt_correction_type multi-scan
_exptl_absorpt_process_details '(<i>CrysAlis PRO</i>; Oxford Diffraction, 2009)'
_exptl_crystal_colour colourless
_exptl_crystal_density_diffrn 1.226
_exptl_crystal_density_method 'not measured'
_exptl_crystal_description prism
_exptl_crystal_F_000 1176
_exptl_crystal_size_max 0.50
_exptl_crystal_size_mid 0.22
_exptl_crystal_size_min 0.20
_refine_diff_density_max 0.168
_refine_diff_density_min -0.197
_refine_ls_extinction_method none
_refine_ls_goodness_of_fit_ref 1.047
_refine_ls_hydrogen_treatment mixed
_refine_ls_matrix_type full
_refine_ls_number_parameters 392
_refine_ls_number_reflns 5802
_refine_ls_number_restraints 0
_refine_ls_restrained_S_all 1.047
_refine_ls_R_factor_all 0.0757
_refine_ls_R_factor_gt 0.0453
_refine_ls_shift/su_max 0.002
_refine_ls_shift/su_mean 0.000
_refine_ls_structure_factor_coef Fsqd
_refine_ls_weighting_details 'calc w=1/[\s^2^(Fo^2^)+(0.0560P)^2^] where P=(Fo^2^+2Fc^2^)/3'
_refine_ls_weighting_scheme calc
_refine_ls_wR_factor_gt 0.0962
_refine_ls_wR_factor_ref 0.1053
_reflns_number_gt 4258
_reflns_number_total 5802
_reflns_threshold_expression I>2\s(I)
_cod_data_source_file su2230.cif
_cod_data_source_block I
_cod_original_sg_symbol_H-M 'P 21/c'
_cod_database_code 2228574
_cod_database_fobs_code 2228574

loop_
_symmetry_equiv_pos_as_xyz
'x, y, z'
'-x, y+1/2, -z+1/2'
'-x, -y, -z'
'x, -y+1/2, z+1/2'

loop_
_atom_site_aniso_label
_atom_site_aniso_U_11
_atom_site_aniso_U_22
_atom_site_aniso_U_33
_atom_site_aniso_U_12
_atom_site_aniso_U_13
_atom_site_aniso_U_23
O41C 0.0191(6) 0.0934(10) 0.0181(6) -0.0034(6) 0.0012(5) 0.0025(6)
N1C 0.0149(7) 0.0434(9) 0.0226(7) -0.0017(6) 0.0017(6) 0.0040(6)
N41C 0.0144(7) 0.0510(9) 0.0189(7) 0.0010(7) 0.0001(6) -0.0011(6)
C2C 0.0265(10) 0.0390(10) 0.0395(10) -0.0072(8) -0.0041(8) 0.0141(8)
C3C 0.0237(9) 0.0306(9) 0.0442(10) 0.0037(7) -0.0016(8) 0.0081(8)
C4C 0.0160(8) 0.0466(10) 0.0163(7) 0.0002(7) -0.0002(6) 0.0043(7)
C5C 0.0229(9) 0.0359(10) 0.0301(8) -0.0013(7) -0.0014(7) -0.0096(7)
C6C 0.0215(9) 0.0496(11) 0.0338(9) 0.0079(8) 0.0002(7) -0.0102(8)
C41C 0.0188(8) 0.0401(10) 0.0200(8) 0.0012(7) 0.0001(6) 0.0004(7)
O41D 0.0217(6) 0.0623(8) 0.0181(5) -0.0019(6) -0.0009(5) 0.0038(5)
N1D 0.0143(7) 0.0379(8) 0.0195(7) -0.0006(6) -0.0009(5) 0.0042(6)
N41D 0.0155(7) 0.0484(9) 0.0185(7) 0.0002(7) 0.0013(6) -0.0012(6)
C2D 0.0230(9) 0.0317(9) 0.0258(8) -0.0058(7) 0.0010(7) -0.0035(7)
C3D 0.0203(9) 0.0261(8) 0.0307(8) 0.0001(7) 0.0021(7) -0.0016(7)
C4D 0.0172(8) 0.0339(9) 0.0175(7) -0.0010(7) 0.0013(6) 0.0038(6)
C5D 0.0221(9) 0.0248(8) 0.0326(8) -0.0023(7) -0.0001(7) 0.0062(7)
C6D 0.0220(9) 0.0297(9) 0.0327(8) 0.0031(7) -0.0004(7) 0.0077(7)
C41D 0.0221(8) 0.0268(8) 0.0187(8) -0.0020(7) 0.0018(6) 0.0028(6)
O12A 0.0181(6) 0.0532(7) 0.0197(5) 0.0004(5) 0.0027(5) 0.0023(5)
O13A 0.0175(6) 0.0357(6) 0.0274(6) 0.0027(5) 0.0030(5) 0.0035(5)
C1A 0.0293(9) 0.0371(9) 0.0138(7) 0.0067(8) -0.0014(6) 0.0020(7)
C2A 0.0361(11) 0.0503(12) 0.0363(10) 0.0116(9) 0.0064(8) 0.0089(9)
C3A 0.0600(15) 0.0461(12) 0.0486(12) 0.0266(11) 0.0090(10) 0.0079(9)
C4A 0.0755(16) 0.0314(11) 0.0361(10) 0.0096(10) -0.0034(10) 0.0064(8)
C5A 0.0494(12) 0.0411(11) 0.0358(10) -0.0062(10) -0.0026(9) 0.0088(8)
C6A 0.0324(10) 0.0367(10) 0.0298(9) 0.0061(8) 0.0001(7) 0.0036(7)
C11A 0.0236(9) 0.0359(9) 0.0192(8) -0.0002(7) -0.0005(6) -0.0017(7)
C12A 0.0193(8) 0.0223(8) 0.0220(8) -0.0036(6) 0.0007(6) -0.0012(6)
O12B 0.0200(6) 0.0432(7) 0.0377(6) -0.0031(5) -0.0059(5) 0.0081(5)
O13B 0.0167(6) 0.0597(8) 0.0268(6) -0.0025(5) -0.0036(5) 0.0070(5)
C1B 0.0238(9) 0.0388(10) 0.0248(8) -0.0061(7) 0.0030(7) 0.0071(7)
C2B 0.0518(13) 0.0444(12) 0.0303(9) -0.0107(10) -0.0115(9) 0.0002(8)
C3B 0.0715(15) 0.0283(10) 0.0465(11) -0.0041(10) -0.0065(11) -0.0039(9)
C4B 0.0502(13) 0.0329(10) 0.0466(11) 0.0020(9) 0.0024(9) 0.0140(9)
C5B 0.0357(11) 0.0533(12) 0.0270(9) -0.0009(9) -0.0037(8) 0.0107(8)
C6B 0.0304(10) 0.0465(11) 0.0219(8) -0.0027(8) 0.0025(7) -0.0002(7)
C11B 0.0275(10) 0.0645(13) 0.0306(9) 0.0098(9) 0.0064(8) 0.0111(9)
C12B 0.0168(8) 0.0322(9) 0.0251(8) 0.0042(7) 0.0004(7) -0.0016(7)
O1W 0.0625(10) 0.0482(9) 0.0300(7) 0.0147(8) -0.0042(7) 0.0048(7)

loop_
_atom_site_type_symbol
_atom_site_label
_atom_site_fract_x
_atom_site_fract_y
_atom_site_fract_z
_atom_site_U_iso_or_equiv
_atom_site_thermal_displace_type
_atom_site_calc_flag
_atom_site_refinement_flags
_atom_site_occupancy
O O41C 0.64163(9) 0.15818(5) 0.16896(11) 0.0435(4) Uani . . 1.000
N N1C 1.02344(12) 0.17322(6) 0.12820(14) 0.0270(4) Uani . . 1.000
N N41C 0.61664(12) 0.16239(6) -0.06342(14) 0.0281(4) Uani . . 1.000
C C2C 0.96731(14) 0.22255(7) 0.08191(18) 0.0350(6) Uani . . 1.000
C C3C 0.84553(13) 0.21748(7) 0.10209(18) 0.0328(5) Uani . . 1.000
C C4C 0.80024(12) 0.16875(6) 0.02592(15) 0.0263(5) Uani . . 1.000
C C5C 0.86040(13) 0.11923(6) 0.07541(17) 0.0296(5) Uani . . 1.000
C C6C 0.98170(13) 0.12504(7) 0.05565(17) 0.0350(6) Uani . . 1.000
C C41C 0.67876(13) 0.16266(6) 0.04932(15) 0.0263(5) Uani . . 1.000
O O41D 0.71839(9) 0.15906(5) 0.66969(11) 0.0340(4) Uani . . 1.000
N N1D 0.33442(11) 0.16040(5) 0.62431(14) 0.0239(4) Uani . . 1.000
N N41D 0.74212(12) 0.15583(6) 0.43668(14) 0.0275(4) Uani . . 1.000
C C2D 0.38272(13) 0.11238(6) 0.55692(16) 0.0268(5) Uani . . 1.000
C C3D 0.50450(12) 0.11097(6) 0.57817(16) 0.0257(5) Uani . . 1.000
C C4D 0.55825(12) 0.16182(6) 0.52381(15) 0.0229(5) Uani . . 1.000
C C5D 0.50677(12) 0.21026(6) 0.59475(16) 0.0265(5) Uani . . 1.000
C C6D 0.38455(13) 0.21083(6) 0.57385(17) 0.0281(5) Uani . . 1.000
C C41D 0.68013(13) 0.15910(6) 0.54975(15) 0.0225(5) Uani . . 1.000
O O12A 0.38376(9) 0.15741(4) 0.90984(10) 0.0303(3) Uani . . 1.000
O O13A 0.21718(9) 0.17101(4) 0.99066(10) 0.0269(3) Uani . . 1.000
C C1A 0.34155(14) 0.08390(6) 1.17288(14) 0.0267(5) Uani . . 1.000
C C2A 0.42802(16) 0.04963(7) 1.14988(17) 0.0409(6) Uani . . 1.000
C C3A 0.41423(19) -0.00506(8) 1.1602(2) 0.0515(8) Uani . . 1.000
C C4A 0.31547(19) -0.02627(7) 1.19230(18) 0.0477(7) Uani . . 1.000
C C5A 0.22827(17) 0.00717(7) 1.21644(18) 0.0421(6) Uani . . 1.000
C C6A 0.24171(14) 0.06180(7) 1.20799(16) 0.0330(6) Uani . . 1.000
C C11A 0.35341(13) 0.14331(6) 1.15417(15) 0.0262(5) Uani . . 1.000
C C12A 0.31531(12) 0.15890(6) 1.00715(15) 0.0212(5) Uani . . 1.000
O O12B 0.14841(9) 0.16112(4) 0.47053(11) 0.0337(4) Uani . . 1.000
O O13B -0.02269(9) 0.15006(5) 0.40455(11) 0.0344(4) Uani . . 1.000
C C1B 0.10892(13) 0.06973(7) 0.65695(16) 0.0291(5) Uani . . 1.000
C C2B 0.12468(16) 0.02946(7) 0.55923(18) 0.0422(7) Uani . . 1.000
C C3B 0.19546(18) -0.01206(7) 0.5849(2) 0.0488(7) Uani . . 1.000
C C4B 0.25265(17) -0.01453(7) 0.70955(19) 0.0432(7) Uani . . 1.000
C C5B 0.23861(15) 0.02523(7) 0.80669(17) 0.0387(6) Uani . . 1.000
C C6B 0.16796(14) 0.06710(7) 0.78084(16) 0.0329(6) Uani . . 1.000
C C11B 0.03138(15) 0.11508(8) 0.62690(17) 0.0408(6) Uani . . 1.000
C C12B 0.05390(13) 0.14407(6) 0.48988(15) 0.0247(5) Uani . . 1.000
O O1W 0.16998(12) 0.24940(7) 0.79325(14) 0.0469(5) Uani . . 1.000
H H4C 0.81260 0.17310 -0.07480 0.0320 Uiso calc R 1.000
H H11C 1.0116(15) 0.1664(6) 0.2238(19) 0.038(5) Uiso . . 1.000
H H12C 1.0962(19) 0.1748(7) 0.104(2) 0.051(6) Uiso . . 1.000
H H21C 0.98250 0.22910 -0.01620 0.0420 Uiso calc R 1.000
H H22C 0.99450 0.25240 0.13570 0.0420 Uiso calc R 1.000
H H31C 0.80980 0.24910 0.06660 0.0390 Uiso calc R 1.000
H H32C 0.83010 0.21470 0.20140 0.0390 Uiso calc R 1.000
H H41C 0.5472(17) 0.1585(6) -0.0576(18) 0.035(5) Uiso . . 1.000
H H42C 0.6465(16) 0.1648(6) -0.1533(19) 0.040(5) Uiso . . 1.000
H H51C 0.84530 0.11320 0.17370 0.0360 Uiso calc R 1.000
H H52C 0.83450 0.08870 0.02290 0.0360 Uiso calc R 1.000
H H61C 1.01830 0.09390 0.09270 0.0420 Uiso calc R 1.000
H H62C 0.99740 0.12740 -0.04360 0.0420 Uiso calc R 1.000
H H4D 0.54510 0.16430 0.42260 0.0270 Uiso calc R 1.000
H H11D 0.3410(14) 0.1582(6) 0.7207(18) 0.031(5) Uiso . . 1.000
H H12D 0.2590(17) 0.1610(7) 0.5982(19) 0.043(5) Uiso . . 1.000
H H21D 0.36610 0.11270 0.45740 0.0320 Uiso calc R 1.000
H H22D 0.35080 0.08070 0.59700 0.0320 Uiso calc R 1.000
H H31D 0.53420 0.08060 0.52920 0.0310 Uiso calc R 1.000
H H32D 0.52090 0.10690 0.67720 0.0310 Uiso calc R 1.000
H H41D 0.8121(17) 0.1539(7) 0.4489(18) 0.036(5) Uiso . . 1.000
H H42D 0.7104(16) 0.1581(7) 0.350(2) 0.046(6) Uiso . . 1.000
H H51D 0.52350 0.20960 0.69430 0.0320 Uiso calc R 1.000
H H52D 0.53750 0.24240 0.55580 0.0320 Uiso calc R 1.000
H H61D 0.35380 0.24050 0.62460 0.0340 Uiso calc R 1.000
H H62D 0.36780 0.21560 0.47510 0.0340 Uiso calc R 1.000
H H2A 0.49580 0.06340 1.12740 0.0490 Uiso calc R 1.000
H H3A 0.47310 -0.02740 1.14510 0.0620 Uiso calc R 1.000
H H4A 0.30680 -0.06280 1.19790 0.0570 Uiso calc R 1.000
H H5A 0.16070 -0.00700 1.23830 0.0510 Uiso calc R 1.000
H H6A 0.18310 0.08400 1.22610 0.0400 Uiso calc R 1.000
H H11A 0.42880 0.15350 1.16740 0.0320 Uiso calc R 1.000
H H12A 0.31030 0.16170 1.22360 0.0320 Uiso calc R 1.000
H H2B 0.08670 0.03050 0.47460 0.0510 Uiso calc R 1.000
H H3B 0.20450 -0.03840 0.51780 0.0590 Uiso calc R 1.000
H H4B 0.29990 -0.04250 0.72770 0.0520 Uiso calc R 1.000
H H5B 0.27710 0.02400 0.89100 0.0460 Uiso calc R 1.000
H H6B 0.16020 0.09370 0.84760 0.0400 Uiso calc R 1.000
H H11B 0.03570 0.14030 0.70350 0.0490 Uiso calc R 1.000
H H12B -0.04220 0.10130 0.62380 0.0490 Uiso calc R 1.000
H H11W 0.1841(19) 0.2232(9) 0.846(2) 0.065(7) Uiso . . 1.000
H H12W 0.163(2) 0.2760(11) 0.846(3) 0.086(9) Uiso . . 1.000

loop_
_atom_type_symbol
_atom_type_description
_atom_type_scat_dispersion_real
_atom_type_scat_dispersion_imag
_atom_type_scat_source
C C 0.0033 0.0016 'International Tables Vol C Tables 4.2.6.8 and 6.1.1.4'
H H 0.0000 0.0000 'International Tables Vol C Tables 4.2.6.8 and 6.1.1.4'
N N 0.0061 0.0033 'International Tables Vol C Tables 4.2.6.8 and 6.1.1.4'
O O 0.0106 0.0060 'International Tables Vol C Tables 4.2.6.8 and 6.1.1.4'

loop_
_geom_angle_atom_site_label_1
_geom_angle_atom_site_label_2
_geom_angle_atom_site_label_3
_geom_angle_site_symmetry_1
_geom_angle_site_symmetry_2
_geom_angle_site_symmetry_3
_geom_angle
_geom_angle_publ_flag
H11W O1W H12W . . . 107(2) no
C2C N1C C6C . . . 112.75(13) no
C2C N1C H12C . . . 109.7(11) no
C6C N1C H11C . . . 104.3(10) no
H11C N1C H12C . . . 114.0(17) no
C2C N1C H11C . . . 111.4(10) no
C6C N1C H12C . . . 104.5(11) no
H41C N41C H42C . . . 117.5(16) no
C41C N41C H42C . . . 121.2(12) no
C41C N41C H41C . . . 121.2(11) no
C2D N1D C6D . . . 112.54(12) no
C2D N1D H11D . . . 110.3(10) no
C6D N1D H11D . . . 109.8(10) no
C6D N1D H12D . . . 107.7(11) no
H11D N1D H12D . . . 109.6(15) no
C2D N1D H12D . . . 106.8(11) no
C41D N41D H42D . . . 119.1(13) no
H41D N41D H42D . . . 122.7(17) no
C41D N41D H41D . . . 118.0(11) no
N1C C2C C3C . . . 110.40(14) no
C2C C3C C4C . . . 111.32(14) no
C3C C4C C41C . . . 111.47(12) no
C3C C4C C5C . . . 109.65(12) no
C5C C4C C41C . . . 110.33(12) no
C4C C5C C6C . . . 111.06(13) no
N1C C6C C5C . . . 111.00(13) no
O41C C41C C4C . . . 121.01(13) no
O41C C41C N41C . . . 122.48(15) no
N41C C41C C4C . . . 116.51(13) no
N1C C2C H21C . . . 110.00 no
N1C C2C H22C . . . 110.00 no
C3C C2C H22C . . . 110.00 no
H21C C2C H22C . . . 108.00 no
C3C C2C H21C . . . 110.00 no
C2C C3C H31C . . . 109.00 no
C2C C3C H32C . . . 109.00 no
C4C C3C H32C . . . 109.00 no
C4C C3C H31C . . . 109.00 no
H31C C3C H32C . . . 108.00 no
C41C C4C H4C . . . 108.00 no
C5C C4C H4C . . . 108.00 no
C3C C4C H4C . . . 108.00 no
C6C C5C H51C . . . 109.00 no
C4C C5C H51C . . . 109.00 no
H51C C5C H52C . . . 108.00 no
C6C C5C H52C . . . 109.00 no
C4C C5C H52C . . . 109.00 no
N1C C6C H61C . . . 109.00 no
C5C C6C H62C . . . 109.00 no
N1C C6C H62C . . . 109.00 no
C5C C6C H61C . . . 109.00 no
H61C C6C H62C . . . 108.00 no
N1D C2D C3D . . . 111.01(12) no
C2D C3D C4D . . . 111.40(12) no
C5D C4D C41D . . . 111.99(12) no
C3D C4D C5D . . . 109.56(12) no
C3D C4D C41D . . . 109.57(12) no
C4D C5D C6D . . . 111.24(12) no
N1D C6D C5D . . . 111.19(12) no
N41D C41D C4D . . . 116.31(13) no
O41D C41D N41D . . . 122.36(15) no
O41D C41D C4D . . . 121.32(13) no
N1D C2D H22D . . . 109.00 no
C3D C2D H21D . . . 109.00 no
C3D C2D H22D . . . 109.00 no
H21D C2D H22D . . . 108.00 no
N1D C2D H21D . . . 109.00 no
C2D C3D H31D . . . 109.00 no
C2D C3D H32D . . . 109.00 no
C4D C3D H32D . . . 109.00 no
H31D C3D H32D . . . 108.00 no
C4D C3D H31D . . . 109.00 no
C3D C4D H4D . . . 109.00 no
C41D C4D H4D . . . 109.00 no
C5D C4D H4D . . . 109.00 no
C4D C5D H51D . . . 109.00 no
C6D C5D H51D . . . 109.00 no
C6D C5D H52D . . . 109.00 no
H51D C5D H52D . . . 108.00 no
C4D C5D H52D . . . 109.00 no
N1D C6D H62D . . . 109.00 no
C5D C6D H61D . . . 109.00 no
N1D C6D H61D . . . 109.00 no
H61D C6D H62D . . . 108.00 no
C5D C6D H62D . . . 109.00 no
C2A C1A C6A . . . 117.89(15) no
C6A C1A C11A . . . 120.65(15) no
C2A C1A C11A . . . 121.41(15) no
C1A C2A C3A . . . 120.69(18) no
C2A C3A C4A . . . 120.9(2) no
C3A C4A C5A . . . 119.43(17) no
C4A C5A C6A . . . 120.04(18) no
C1A C6A C5A . . . 121.08(16) no
C1A C11A C12A . . . 109.48(12) no
O12A C12A C11A . . . 117.85(13) no
O13A C12A C11A . . . 117.78(13) no
O12A C12A O13A . . . 124.35(13) no
C1A C2A H2A . . . 120.00 no
C3A C2A H2A . . . 120.00 no
C2A C3A H3A . . . 120.00 no
C4A C3A H3A . . . 120.00 no
C5A C4A H4A . . . 120.00 no
C3A C4A H4A . . . 120.00 no
C4A C5A H5A . . . 120.00 no
C6A C5A H5A . . . 120.00 no
C5A C6A H6A . . . 120.00 no
C1A C6A H6A . . . 119.00 no
C1A C11A H11A . . . 110.00 no
C12A C11A H11A . . . 110.00 no
C12A C11A H12A . . . 110.00 no
H11A C11A H12A . . . 108.00 no
C1A C11A H12A . . . 110.00 no
C2B C1B C6B . . . 117.49(16) no
C2B C1B C11B . . . 120.95(15) no
C6B C1B C11B . . . 121.55(15) no
C1B C2B C3B . . . 121.63(16) no
C2B C3B C4B . . . 120.25(17) no
C3B C4B C5B . . . 118.79(17) no
C4B C5B C6B . . . 121.05(16) no
C1B C6B C5B . . . 120.79(15) no
C1B C11B C12B . . . 113.90(14) no
O12B C12B C11B . . . 117.73(14) no
O13B C12B C11B . . . 118.34(14) no
O12B C12B O13B . . . 123.92(14) no
C3B C2B H2B . . . 119.00 no
C1B C2B H2B . . . 119.00 no
C4B C3B H3B . . . 120.00 no
C2B C3B H3B . . . 120.00 no
C3B C4B H4B . . . 121.00 no
C5B C4B H4B . . . 121.00 no
C4B C5B H5B . . . 119.00 no
C6B C5B H5B . . . 120.00 no
C5B C6B H6B . . . 120.00 no
C1B C6B H6B . . . 120.00 no
C1B C11B H11B . . . 109.00 no
C1B C11B H12B . . . 109.00 no
C12B C11B H12B . . . 109.00 no
H11B C11B H12B . . . 108.00 no
C12B C11B H11B . . . 109.00 no

loop_
_geom_bond_atom_site_label_1
_geom_bond_atom_site_label_2
_geom_bond_site_symmetry_1
_geom_bond_site_symmetry_2
_geom_bond_distance
_geom_bond_publ_flag
O41C C41C . . 1.2382(18) no
O41D C41D . . 1.2338(18) no
O12A C12A . . 1.2594(18) no
O13A C12A . . 1.2547(18) no
O12B C12B . . 1.2554(19) no
O13B C12B . . 1.2498(19) no
O1W H11W . . 0.85(2) no
O1W H12W . . 0.84(3) no
N1C C6C . . 1.488(2) no
N1C C2C . . 1.488(2) no
N41C C41C . . 1.315(2) no
N1C H12C . . 0.93(2) no
N1C H11C . . 0.941(18) no
N41C H41C . . 0.86(2) no
N41C H42C . . 0.938(18) no
N1D C2D . . 1.496(2) no
N1D C6D . . 1.495(2) no
N41D C41D . . 1.329(2) no
N1D H12D . . 0.96(2) no
N1D H11D . . 0.924(17) no
N41D H42D . . 0.913(19) no
N41D H41D . . 0.87(2) no
C2C C3C . . 1.519(2) no
C3C C4C . . 1.530(2) no
C4C C5C . . 1.525(2) no
C4C C41C . . 1.522(2) no
C5C C6C . . 1.514(2) no
C2C H21C . . 0.9700 no
C2C H22C . . 0.9700 no
C3C H31C . . 0.9700 no
C3C H32C . . 0.9700 no
C4C H4C . . 0.9800 no
C5C H52C . . 0.9700 no
C5C H51C . . 0.9700 no
C6C H62C . . 0.9700 no
C6C H61C . . 0.9700 no
C2D C3D . . 1.512(2) no
C3D C4D . . 1.535(2) no
C4D C5D . . 1.536(2) no
C4D C41D . . 1.520(2) no
C5D C6D . . 1.516(2) no
C2D H21D . . 0.9700 no
C2D H22D . . 0.9700 no
C3D H31D . . 0.9700 no
C3D H32D . . 0.9700 no
C4D H4D . . 0.9800 no
C5D H52D . . 0.9700 no
C5D H51D . . 0.9700 no
C6D H61D . . 0.9700 no
C6D H62D . . 0.9700 no
C1A C6A . . 1.393(2) no
C1A C2A . . 1.390(3) no
C1A C11A . . 1.516(2) no
C2A C3A . . 1.393(3) no
C3A C4A . . 1.365(3) no
C4A C5A . . 1.386(3) no
C5A C6A . . 1.390(3) no
C11A C12A . . 1.527(2) no
C2A H2A . . 0.9300 no
C3A H3A . . 0.9300 no
C4A H4A . . 0.9300 no
C5A H5A . . 0.9300 no
C6A H6A . . 0.9300 no
C11A H11A . . 0.9700 no
C11A H12A . . 0.9700 no
C1B C11B . . 1.515(3) no
C1B C6B . . 1.384(2) no
C1B C2B . . 1.393(2) no
C2B C3B . . 1.383(3) no
C3B C4B . . 1.378(3) no
C4B C5B . . 1.377(2) no
C5B C6B . . 1.389(3) no
C11B C12B . . 1.525(2) no
C2B H2B . . 0.9300 no
C3B H3B . . 0.9300 no
C4B H4B . . 0.9300 no
C5B H5B . . 0.9300 no
C6B H6B . . 0.9300 no
C11B H12B . . 0.9700 no
C11B H11B . . 0.9700 no

loop_
_geom_contact_atom_site_label_1
_geom_contact_atom_site_label_2
_geom_contact_distance
_geom_contact_site_symmetry_1
_geom_contact_site_symmetry_2
_geom_contact_publ_flag
O1W O13A 2.7881(19) . . no
O1W C2C 3.272(2) . 4_455 no
O1W O12B 2.8335(19) . 4_555 no
O1W N1C 3.081(2) . 4_455 no
O12A N1D 2.7871(17) . . no
O12A N41C 2.8789(19) . 1_556 no
O12B N1D 2.7095(18) . . no
O12B O1W 2.8335(19) . 4_554 no
O12B C6D 3.309(2) . . no
O12B C2D 3.236(2) . . no
O13A C6B 3.349(2) . . no
O13A C6C 3.188(2) . 1_456 no
O13A O1W 2.7881(19) . . no
O13A N1C 2.7322(18) . 1_456 no
O13B N41D 2.9177(19) . 1_455 no
O13B N1C 2.7638(17) . 1_455 no
O13B C6C 3.389(2) . 1_455 no
O41C N41D 2.8294(18) . . no
O41D N41C 2.8480(18) . 1_556 no
O1W H61D 2.8000 . . no
O1W H12A 2.9100 . 4_554 no
O1W H12C 2.777(19) . 4_455 no
O1W H22C 2.6200 . 4_455 no
O12A H41C 2.03(2) . 1_556 no
O12A H11D 1.876(17) . . no
O12B H12W 1.99(3) . 4_554 no
O12B H12D 1.82(2) . . no
O12B H11C 2.886(18) . 1_455 no
O13A H11W 1.95(2) . . no
O13A H6B 2.4800 . . no
O13A H12C 1.85(2) . 1_456 no
O13B H41D 2.08(2) . 1_455 no
O13B H11C 1.826(18) . 1_455 no
O13B H51C 2.8800 . 1_455 no
O41C H32C 2.7400 . . no
O41C H51C 2.7500 . . no
O41C H4D 2.7100 . . no
O41C H42D 1.917(19) . . no
O41C H11A 2.6200 . 1_554 no
O41D H51D 2.7300 . . no
O41D H4A 2.7500 . 3_657 no
O41D H42C 1.918(18) . 1_556 no
O41D H31C 2.7600 . 4_555 no
O41D H4C 2.7100 . 1_556 no
O41D H32D 2.7700 . . no
N1C O13B 2.7638(17) . 1_655 no
N1C O1W 3.081(2) . 4_654 no
N1C O13A 2.7322(18) . 1_654 no
N1D O12A 2.7871(17) . . no
N1D O12B 2.7095(18) . . no
N41C O12A 2.8789(19) . 1_554 no
N41C O41D 2.8480(18) . 1_554 no
N41D O41C 2.8294(18) . . no
N41D O13B 2.9177(19) . 1_655 no
N41C H52D 2.8300 . 4_554 no
N41C H51D 2.8300 . 1_554 no
N41D H32C 2.9100 . . no
N41D H31C 2.8200 . 4_555 no
C2B C5A 3.564(3) . 1_554 no
C2B C2B 3.585(3) . 3_556 no
C2C O1W 3.272(2) . 4_654 no
C2D C6B 3.599(2) . . no
C2D O12B 3.236(2) . . no
C3B C5A 3.575(3) . 1_554 no
C5A C2B 3.564(3) . 1_556 no
C5A C3B 3.575(3) . 1_556 no
C6B O13A 3.349(2) . . no
C6B C2D 3.599(2) . . no
C6C O13A 3.188(2) . 1_654 no
C6C O13B 3.389(2) . 1_655 no
C6D C12A 3.451(2) . 4_554 no
C6D O12B 3.309(2) . . no
C12A C6D 3.451(2) . 4_555 no
C1A H21D 2.8200 . 1_556 no
C1B H22D 3.0500 . . no
C1B H12D 3.007(19) . . no
C2B H22D 3.0900 . . no
C2B H2B 3.0200 . 3_556 no
C3B H22D 3.0200 . . no
C4B H22D 2.9000 . . no
C4B H51C 2.9800 . 3_656 no
C5A H2B 3.0900 . 1_556 no
C5B H22D 2.8100 . . no
C6A H21D 3.1000 . 1_556 no
C6A H61C 3.0600 . 1_456 no
C6B H22D 2.8900 . . no
C6B H62C 3.1000 . 1_456 no
C6C H6B 3.0800 . 1_654 no
C11A H61D 2.9400 . 4_555 no
C11A H21D 3.0000 . 1_556 no
C11B H12D 3.05(2) . . no
C12A H12C 2.89(2) . 1_456 no
C12A H11W 2.75(2) . . no
C12A H11D 2.754(17) . . no
C12A H41C 2.93(2) . 1_556 no
C12A H61D 2.8100 . 4_555 no
C12A H6B 2.9400 . . no
C12B H41D 3.01(2) . 1_455 no
C12B H12D 2.75(2) . . no
C12B H12W 2.79(3) . 4_554 no
C12B H2B 2.9000 . . no
C12B H22C 3.0500 . 4_455 no
C12B H11C 2.648(18) . 1_455 no
C41C H42D 2.894(19) . . no
C41C H52D 2.9600 . 4_554 no
C41D H31C 2.8200 . 4_555 no
C41D H42C 2.870(18) . 1_556 no
H2A H11A 2.4500 . . no
H2B C5A 3.0900 . 1_554 no
H2B C2B 3.0200 . 3_556 no
H2B C12B 2.9000 . . no
H4A O41D 2.7500 . 3_657 no
H4C O41D 2.7100 . 1_554 no
H4C H62C 2.5700 . . no
H4C H42C 2.1800 . . no
H4C H21C 2.5800 . . no
H4D H42D 2.1600 . . no
H4D O41C 2.7100 . . no
H4D H62D 2.5900 . . no
H4D H21D 2.5800 . . no
H6A H12A 2.5100 . . no
H6A H61C 2.4000 . 1_456 no
H6B H11B 2.3600 . . no
H6B O13A 2.4800 . . no
H6B C12A 2.9400 . . no
H6B C6C 3.0800 . 1_456 no
H6B H62C 2.4200 . 1_456 no
H11A H2A 2.4500 . . no
H11A O41C 2.6200 . 1_556 no
H11B H62C 2.4800 . 1_456 no
H11B H6B 2.3600 . . no
H11C O13B 1.826(18) . 1_655 no
H11C O12B 2.886(18) . 1_655 no
H11C H32C 2.5500 . . no
H11C H51C 2.4900 . . no
H11C C12B 2.648(18) . 1_655 no
H11D C12A 2.754(17) . . no
H11D O12A 1.876(17) . . no
H11W C12A 2.75(2) . . no
H11W O13A 1.95(2) . . no
H12A H6A 2.5100 . . no
H12A O1W 2.9100 . 4_555 no
H12C C12A 2.89(2) . 1_654 no
H12C O1W 2.777(19) . 4_654 no
H12C O13A 1.85(2) . 1_654 no
H12D C12B 2.75(2) . . no
H12D O12B 1.82(2) . . no
H12D C1B 3.007(19) . . no
H12D C11B 3.05(2) . . no
H12W C12B 2.79(3) . 4_555 no
H12W O12B 1.99(3) . 4_555 no
H21C H4C 2.5800 . . no
H21C H62C 2.5800 . . no
H21D C6A 3.1000 . 1_554 no
H21D C1A 2.8200 . 1_554 no
H21D C11A 3.0000 . 1_554 no
H21D H4D 2.5800 . . no
H22C C12B 3.0500 . 4_654 no
H22C O1W 2.6200 . 4_654 no
H22D C4B 2.9000 . . no
H22D C5B 2.8100 . . no
H22D C6B 2.8900 . . no
H22D C3B 3.0200 . . no
H22D C1B 3.0500 . . no
H22D C2B 3.0900 . . no
H31C C41D 2.8200 . 4_554 no
H31C O41D 2.7600 . 4_554 no
H31C N41D 2.8200 . 4_554 no
H32C O41C 2.7400 . . no
H32C N41D 2.9100 . . no
H32C H11C 2.5500 . . no
H32C H42D 2.5000 . . no
H32C H51C 2.5800 . . no
H32D H51D 2.5900 . . no
H32D O41D 2.7700 . . no
H41C C12A 2.93(2) . 1_554 no
H41C O12A 2.03(2) . 1_554 no
H41D O13B 2.08(2) . 1_655 no
H41D C12B 3.01(2) . 1_655 no
H42C O41D 1.918(18) . 1_554 no
H42C H51D 2.3800 . 1_554 no
H42C C41D 2.870(18) . 1_554 no
H42C H4C 2.1800 . . no
H42D H4D 2.1600 . . no
H42D C41C 2.894(19) . . no
H42D O41C 1.917(19) . . no
H42D H32C 2.5000 . . no
H51C H32C 2.5800 . . no
H51C O13B 2.8800 . 1_655 no
H51C C4B 2.9800 . 3_656 no
H51C O41C 2.7500 . . no
H51C H11C 2.4900 . . no
H51D O41D 2.7300 . . no
H51D N41C 2.8300 . 1_556 no
H51D H32D 2.5900 . . no
H51D H42C 2.3800 . 1_556 no
H52D C41C 2.9600 . 4_555 no
H52D N41C 2.8300 . 4_555 no
H61C C6A 3.0600 . 1_654 no
H61C H6A 2.4000 . 1_654 no

loop_
_geom_hbond_atom_site_label_D
_geom_hbond_atom_site_label_H
_geom_hbond_atom_site_label_A
_geom_hbond_site_symmetry_A
_geom_hbond_distance_DH
_geom_hbond_distance_HA
_geom_hbond_distance_DA
_geom_hbond_angle_DHA
_geom_hbond_publ_flag
N1C H11C O13B 1_655 0.941(18) 1.826(18) 2.7638(17) 174.8(17) yes
N1C H12C O13A 1_654 0.93(2) 1.85(2) 2.7322(18) 157.9(18) yes
N1D H11D O12A . 0.924(17) 1.876(17) 2.7871(17) 168.4(16) yes
N1D H12D O12B . 0.96(2) 1.82(2) 2.7095(18) 153.0(17) yes
N41C H41C O12A 1_554 0.86(2) 2.03(2) 2.8789(19) 166.3(16) yes
N41C H42C O41D 1_554 0.938(18) 1.918(18) 2.8480(18) 170.8(14) yes
N41D H41D O13B 1_655 0.87(2) 2.08(2) 2.9177(19) 160.6(16) yes
N41D H42D O41C . 0.913(19) 1.917(19) 2.8294(18) 176.4(18) yes
O1W H11W O13A . 0.85(2) 1.95(2) 2.7881(19) 171(2) yes
O1W H12W O12B 4_555 0.84(3) 1.99(3) 2.8335(19) 179(3) yes
C6B H6B O13A . 0.93 2.48 3.349(2) 156 no

loop_
_geom_torsion_atom_site_label_1
_geom_torsion_atom_site_label_2
_geom_torsion_atom_site_label_3
_geom_torsion_atom_site_label_4
_geom_torsion_site_symmetry_1
_geom_torsion_site_symmetry_2
_geom_torsion_site_symmetry_3
_geom_torsion_site_symmetry_4
_geom_torsion
_geom_torsion_publ_flag
C6C N1C C2C C3C . . . . 56.10(17) no
C2C N1C C6C C5C . . . . -56.36(17) no
C6D N1D C2D C3D . . . . 55.70(16) no
C2D N1D C6D C5D . . . . -55.55(17) no
N1C C2C C3C C4C . . . . -55.83(18) no
C2C C3C C4C C41C . . . . 178.39(13) no
C2C C3C C4C C5C . . . . 55.91(17) no
C3C C4C C41C O41C . . . . -58.46(19) no
C3C C4C C41C N41C . . . . 121.61(15) no
C5C C4C C41C O41C . . . . 63.62(19) no
C5C C4C C41C N41C . . . . -116.31(15) no
C3C C4C C5C C6C . . . . -55.69(17) no
C41C C4C C5C C6C . . . . -178.84(12) no
C4C C5C C6C N1C . . . . 55.90(17) no
N1D C2D C3D C4D . . . . -55.88(16) no
C2D C3D C4D C5D . . . . 55.72(16) no
C2D C3D C4D C41D . . . . 178.95(12) no
C3D C4D C5D C6D . . . . -55.38(16) no
C41D C4D C5D C6D . . . . -177.17(12) no
C3D C4D C41D O41D . . . . -66.13(18) no
C3D C4D C41D N41D . . . . 112.70(15) no
C5D C4D C41D O41D . . . . 55.66(19) no
C5D C4D C41D N41D . . . . -125.52(15) no
C4D C5D C6D N1D . . . . 55.47(16) no
C6A C1A C2A C3A . . . . 0.8(2) no
C11A C1A C2A C3A . . . . -176.53(15) no
C2A C1A C6A C5A . . . . -1.5(2) no
C11A C1A C6A C5A . . . . 175.77(14) no
C2A C1A C11A C12A . . . . 95.07(17) no
C6A C1A C11A C12A . . . . -82.13(16) no
C1A C2A C3A C4A . . . . 0.4(3) no
C2A C3A C4A C5A . . . . -0.7(3) no
C3A C4A C5A C6A . . . . 0.0(3) no
C4A C5A C6A C1A . . . . 1.2(2) no
C1A C11A C12A O12A . . . . -87.75(17) no
C1A C11A C12A O13A . . . . 90.43(16) no
C6B C1B C2B C3B . . . . 0.8(3) no
C11B C1B C2B C3B . . . . 179.74(17) no
C2B C1B C6B C5B . . . . -1.1(3) no
C11B C1B C6B C5B . . . . 179.96(17) no
C2B C1B C11B C12B . . . . -54.1(2) no
C6B C1B C11B C12B . . . . 124.84(17) no
C1B C2B C3B C4B . . . . 0.1(3) no
C2B C3B C4B C5B . . . . -0.6(3) no
C3B C4B C5B C6B . . . . 0.3(3) no
C4B C5B C6B C1B . . . . 0.6(3) no
C1B C11B C12B O12B . . . . -53.1(2) no
C1B C11B C12B O13B . . . . 127.76(16) no
